data_7121510
loop_
_publ_author_name
'Wang, Kai-Yao'
'Ding, Dong'
'Zhang, Shu'
'Wang, Yanlong'
'Liu, Wei'
'Wang, Shuao'
'Wang, Shuai-Hua'
'Liu, Dan'
'Wang, Cheng'

_publ_section_title
;
 Preparation of thermochromic selenidostannates in deep eutectic solvents.
;
_journal_issue 38
_journal_name_full 'Chemical communications (Cambridge, England)'
_journal_page_first 4806
_journal_page_last 4809
_journal_paper_doi 10.1039/c8cc01614c
_journal_volume 54
_journal_year 2018
_chemical_formula_sum 'C10 H30 N2 O3 Se7 Sn3'
_chemical_formula_weight 1135.15
_space_group_crystal_system monoclinic
_space_group_IT_number 14
_space_group_name_Hall '-P 2yn'
_space_group_name_H-M_alt 'P 1 21/n 1'
_symmetry_space_group_name_Hall '-P 2yn'
_symmetry_space_group_name_H-M 'P 1 21/n 1'
_atom_sites_solution_hydrogens mixed
_audit_creation_method SHELXL-2014/7
_audit_update_record
;
2018-04-12 deposited with the CCDC.
2018-04-13 downloaded from the CCDC.
;
_cell_angle_alpha 90
_cell_angle_beta 92.484(3)
_cell_angle_gamma 90
_cell_formula_units_Z 4
_cell_length_a 9.8761(3)
_cell_length_b 13.5970(5)
_cell_length_c 20.7839(6)
_cell_measurement_reflns_used 10263
_cell_measurement_temperature 170(2)
_cell_measurement_theta_max 29.8280
_cell_measurement_theta_min 5.0850
_cell_volume 2788.35(16)
_computing_cell_refinement 'CrysAlisPro 1.171.39.28b (Rigaku OD, 2015)'
_computing_data_collection 'CrysAlisPro 1.171.39.28b (Rigaku OD, 2015)'
_computing_data_reduction 'CrysAlisPro 1.171.39.28b (Rigaku OD, 2015)'
_computing_structure_refinement 'SHELXL-2014/7 (Sheldrick, 2014)'
_diffrn_ambient_temperature 170(2)
_diffrn_measured_fraction_theta_full 0.992
_diffrn_measured_fraction_theta_max 0.992
_diffrn_measurement_device_type 'XtaLAB AFC12 (RINC): Kappa dual home/near'
_diffrn_measurement_method '\w scans'
_diffrn_radiation_type MoK\a
_diffrn_radiation_wavelength 0.71073
_diffrn_reflns_av_R_equivalents 0.0587
_diffrn_reflns_av_unetI/netI 0.0381
_diffrn_reflns_Laue_measured_fraction_full 0.992
_diffrn_reflns_Laue_measured_fraction_max 0.992
_diffrn_reflns_limit_h_max 12
_diffrn_reflns_limit_h_min -12
_diffrn_reflns_limit_k_max 14
_diffrn_reflns_limit_k_min -16
_diffrn_reflns_limit_l_max 25
_diffrn_reflns_limit_l_min -25
_diffrn_reflns_number 28291
_diffrn_reflns_point_group_measured_fraction_full 0.992
_diffrn_reflns_point_group_measured_fraction_max 0.992
_diffrn_reflns_theta_full 25.242
_diffrn_reflns_theta_max 26.372
_diffrn_reflns_theta_min 4.950
_diffrn_source 'fine-focus sealed X-ray tube'
_exptl_absorpt_coefficient_mu 11.816
_exptl_absorpt_correction_T_max 1.00000
_exptl_absorpt_correction_T_min 0.22356
_exptl_absorpt_correction_type multi-scan
_exptl_absorpt_process_details
;
CrysAlisPro 1.171.39.28b (Rigaku Oxford Diffraction, 2015)
Empirical absorption correction using spherical harmonics,
 implemented in SCALE3 ABSPACK scaling algorithm.
;
_exptl_crystal_colour YELLOW
_exptl_crystal_density_diffrn 2.704
_exptl_crystal_description PLATE
_exptl_crystal_F_000 2064
_exptl_crystal_size_max 0.200
_exptl_crystal_size_mid 0.170
_exptl_crystal_size_min 0.080
_refine_diff_density_max 1.457
_refine_diff_density_min -0.961
_refine_diff_density_rms 0.220
_refine_ls_extinction_method none
_refine_ls_goodness_of_fit_ref 1.005
_refine_ls_hydrogen_treatment constr
_refine_ls_matrix_type full
_refine_ls_number_parameters 210
_refine_ls_number_reflns 5636
_refine_ls_number_restraints 13
_refine_ls_restrained_S_all 1.005
_refine_ls_R_factor_all 0.0533
_refine_ls_R_factor_gt 0.0415
_refine_ls_shift/su_max 0.001
_refine_ls_shift/su_mean 0.000
_refine_ls_structure_factor_coef Fsqd
_refine_ls_weighting_details 'w=1/[\s^2^(Fo^2^)+(0.0174P)^2^+76.3215P] where P=(Fo^2^+2Fc^2^)/3'
_refine_ls_weighting_scheme calc
_refine_ls_wR_factor_gt 0.0946
_refine_ls_wR_factor_ref 0.1000
_reflns_Friedel_coverage 0.000
_reflns_number_gt 4757
_reflns_number_total 5636
_reflns_threshold_expression 'I > 2\s(I)'
_cod_data_source_file c8cc01614c2.cif
_cod_data_source_block 1-170K
_cod_depositor_comments 'Adding full bibliography for 7121499--7121514.cif.'
_cod_database_code 7121510
_shelx_shelxl_version_number 2014/7
_shelx_space_group_comment
;
The symmetry employed for this shelxl refinement is uniquely defined
by the following loop, which should always be used as a source of
symmetry information in preference to the above space-group names.
They are only intended as comments.
;

loop_
_space_group_symop_operation_xyz
'x, y, z'
'-x+1/2, y+1/2, -z+1/2'
'-x, -y, -z'
'x-1/2, -y-1/2, z-1/2'

loop_
_atom_site_label
_atom_site_type_symbol
_atom_site_fract_x
_atom_site_fract_y
_atom_site_fract_z
_atom_site_U_iso_or_equiv
_atom_site_adp_type
_atom_site_occupancy
_atom_site_site_symmetry_order
_atom_site_calc_flag
_atom_site_refinement_flags_posn
_atom_site_refinement_flags_adp
Sn1 Sn 0.92984(6) 0.53248(4) 0.07796(3) 0.01981(14) Uani 1 1 d . .
Sn2 Sn 0.77448(6) 0.45134(4) 0.23012(3) 0.01752(13) Uani 1 1 d . .
Sn3 Sn 0.81045(6) 0.71965(4) 0.19381(3) 0.01849(14) Uani 1 1 d . .
Se1 Se 1.00734(10) 0.70280(7) 0.11826(5) 0.0276(2) Uani 1 1 d . .
Se2 Se 1.17677(9) 0.49482(8) 0.03294(4) 0.0262(2) Uani 1 1 d . .
Se3 Se 0.96434(10) 0.39312(7) 0.15942(5) 0.0253(2) Uani 1 1 d . .
Se4 Se 0.68249(9) 0.56913(6) 0.12892(4) 0.01817(18) Uani 1 1 d . .
Se5 Se 0.88072(10) 0.33982(7) 0.32777(5) 0.0290(2) Uani 1 1 d . .
Se6 Se 0.55355(9) 0.36040(6) 0.23638(5) 0.0226(2) Uani 1 1 d . .
Se7 Se 0.82638(10) 0.60854(6) 0.29374(4) 0.0226(2) Uani 1 1 d . .
O1 O 1.1376(12) 0.7857(9) 0.4529(7) 0.091(4) Uani 1 1 d . .
H1D H 1.2081 0.8179 0.4629 0.136 Uiso 1 1 calc R U
O2 O 0.311(4) 0.514(3) 0.4144(18) 0.282(16) Uiso 1 1 d D .
H2D H 0.2803 0.4982 0.4501 0.424 Uiso 1 1 calc R U
N1 N 0.8592(13) 0.7206(10) 0.4868(5) 0.063(3) Uani 1 1 d . .
N2 N 0.3097(10) 0.6138(8) 0.2788(6) 0.052(3) Uani 1 1 d . .
C1 C 0.7116(18) 0.6964(15) 0.4691(9) 0.081(5) Uani 1 1 d . .
H1A H 0.7042 0.6712 0.4249 0.122 Uiso 1 1 calc R U
H1B H 0.6792 0.6464 0.4987 0.122 Uiso 1 1 calc R U
H1C H 0.6565 0.7560 0.4723 0.122 Uiso 1 1 calc R U
C2 C 0.9378(18) 0.6267(11) 0.4808(8) 0.070(4) Uani 1 1 d . .
H2A H 0.9291 0.6030 0.4363 0.105 Uiso 1 1 calc R U
H2B H 1.0336 0.6388 0.4925 0.105 Uiso 1 1 calc R U
H2C H 0.9021 0.5770 0.5097 0.105 Uiso 1 1 calc R U
C3 C 0.8700(15) 0.7582(11) 0.5530(6) 0.059(4) Uani 1 1 d . .
H3A H 0.8470 0.7057 0.5830 0.088 Uiso 1 1 calc R U
H3B H 0.9630 0.7805 0.5628 0.088 Uiso 1 1 calc R U
H3C H 0.8073 0.8134 0.5573 0.088 Uiso 1 1 calc R U
C4 C 0.8913(16) 0.7924(10) 0.4370(7) 0.059(4) Uani 1 1 d . .
H4A H 0.8139 0.8380 0.4302 0.071 Uiso 1 1 calc R U
H4B H 0.9044 0.7574 0.3959 0.071 Uiso 1 1 calc R U
C5 C 1.0180(15) 0.8512(11) 0.4550(8) 0.060(4) Uani 1 1 d . .
H5A H 1.0274 0.9064 0.4244 0.072 Uiso 1 1 calc R U
H5B H 1.0114 0.8789 0.4988 0.072 Uiso 1 1 calc R U
C6 C 0.437(2) 0.6118(16) 0.3184(10) 0.101(6) Uani 1 1 d . U
H6A H 0.4167 0.6150 0.3641 0.152 Uiso 1 1 calc R U
H6B H 0.4861 0.5507 0.3101 0.152 Uiso 1 1 calc R U
H6C H 0.4933 0.6682 0.3075 0.152 Uiso 1 1 calc R U
C7 C 0.351(2) 0.6088(18) 0.2129(10) 0.134(12) Uani 1 1 d . .
H7A H 0.4017 0.5480 0.2065 0.201 Uiso 1 1 calc R U
H7B H 0.2703 0.6097 0.1836 0.201 Uiso 1 1 calc R U
H7C H 0.4083 0.6655 0.2038 0.201 Uiso 1 1 calc R U
C8 C 0.233(2) 0.7034(15) 0.2907(13) 0.132(11) Uani 1 1 d . .
H8A H 0.2072 0.7045 0.3357 0.198 Uiso 1 1 calc R U
H8B H 0.2898 0.7609 0.2823 0.198 Uiso 1 1 calc R U
H8C H 0.1518 0.7050 0.2622 0.198 Uiso 1 1 calc R U
C9 C 0.222(2) 0.5234(15) 0.2927(10) 0.089(5) Uani 1 1 d . U
H9A H 0.1316 0.5330 0.2711 0.107 Uiso 1 1 calc R U
H9B H 0.2635 0.4652 0.2728 0.107 Uiso 1 1 calc R U
C10 C 0.202(4) 0.501(3) 0.3629(18) 0.203 Uiso 1 1 d D U
H10A H 0.1243 0.5406 0.3758 0.243 Uiso 1 1 calc R U
H10B H 0.1736 0.4310 0.3648 0.243 Uiso 1 1 calc R U
O1W O 0.347(3) 0.555(2) 0.5545(13) 0.227(11) Uiso 1 1 d . .
H1WA H 0.2793 0.5633 0.5779 0.272 Uiso 1 1 d R U
H1WB H 0.4275 0.5591 0.5712 0.272 Uiso 1 1 d R U

loop_
_atom_site_aniso_label
_atom_site_aniso_U_11
_atom_site_aniso_U_22
_atom_site_aniso_U_33
_atom_site_aniso_U_23
_atom_site_aniso_U_13
_atom_site_aniso_U_12
Sn1 0.0252(3) 0.0188(3) 0.0159(3) -0.0039(2) 0.0060(2) 0.0010(2)
Sn2 0.0224(3) 0.0118(3) 0.0186(3) 0.0004(2) 0.0033(2) -0.0026(2)
Sn3 0.0233(3) 0.0121(3) 0.0205(3) -0.0020(2) 0.0064(2) 0.0012(2)
Se1 0.0292(5) 0.0232(5) 0.0315(5) -0.0083(4) 0.0155(4) -0.0070(4)
Se2 0.0214(4) 0.0382(6) 0.0193(4) -0.0068(4) 0.0037(3) 0.0036(4)
Se3 0.0281(5) 0.0220(5) 0.0262(5) 0.0014(4) 0.0052(4) 0.0092(4)
Se4 0.0212(4) 0.0157(4) 0.0178(4) -0.0016(3) 0.0031(3) 0.0011(3)
Se5 0.0312(5) 0.0234(5) 0.0315(5) 0.0122(4) -0.0100(4) -0.0082(4)
Se6 0.0204(4) 0.0142(4) 0.0332(5) 0.0054(4) 0.0004(4) -0.0012(3)
Se7 0.0337(5) 0.0172(4) 0.0168(4) -0.0026(3) 0.0015(4) -0.0042(4)
O1 0.067(7) 0.073(8) 0.130(11) -0.019(8) -0.010(7) 0.003(6)
N1 0.077(9) 0.067(8) 0.044(6) -0.006(6) -0.005(6) 0.032(7)
N2 0.025(5) 0.046(6) 0.084(8) -0.021(6) -0.006(5) 0.009(4)
C1 0.072(11) 0.096(14) 0.075(11) -0.021(10) -0.009(9) 0.012(10)
C2 0.090(12) 0.047(8) 0.072(10) -0.002(7) -0.005(9) 0.021(8)
C3 0.068(9) 0.069(9) 0.039(7) -0.003(6) -0.009(6) 0.028(8)
C4 0.078(10) 0.039(7) 0.059(8) -0.001(6) -0.004(7) 0.008(7)
C5 0.060(9) 0.048(8) 0.069(9) 0.000(7) -0.016(7) 0.001(7)
C6 0.100(7) 0.101(7) 0.102(7) -0.002(2) 0.003(2) 0.000(2)
C7 0.125(18) 0.17(2) 0.118(17) 0.084(16) 0.083(15) 0.109(17)
C8 0.077(13) 0.088(14) 0.22(3) -0.088(17) -0.067(15) 0.055(11)
C9 0.089(6) 0.089(6) 0.089(6) -0.0002(10) 0.0039(10) -0.0002(10)

loop_
_atom_type_symbol
_atom_type_description
_atom_type_scat_dispersion_real
_atom_type_scat_dispersion_imag
_atom_type_scat_source
C C 0.0033 0.0016 'International Tables Vol C Tables 4.2.6.8 and 6.1.1.4'
H H 0.0000 0.0000 'International Tables Vol C Tables 4.2.6.8 and 6.1.1.4'
N N 0.0061 0.0033 'International Tables Vol C Tables 4.2.6.8 and 6.1.1.4'
O O 0.0106 0.0060 'International Tables Vol C Tables 4.2.6.8 and 6.1.1.4'
Se Se -0.0929 2.2259 'International Tables Vol C Tables 4.2.6.8 and 6.1.1.4'
Sn Sn -0.6537 1.4246 'International Tables Vol C Tables 4.2.6.8 and 6.1.1.4'

loop_
_geom_angle_atom_site_label_1
_geom_angle_atom_site_label_2
_geom_angle_atom_site_label_3
_geom_angle
_geom_angle_site_symmetry_1
_geom_angle_site_symmetry_3
Se2 Sn1 Se3 122.38(4) 3_765 .
Se2 Sn1 Se1 122.55(4) 3_765 .
Se3 Sn1 Se1 115.06(4) . .
Se2 Sn1 Se2 90.17(3) 3_765 .
Se3 Sn1 Se2 89.57(4) . .
Se1 Sn1 Se2 91.33(4) . .
Se2 Sn1 Se4 92.07(3) 3_765 .
Se3 Sn1 Se4 88.53(3) . .
Se1 Sn1 Se4 88.17(3) . .
Se2 Sn1 Se4 177.61(4) . .
Se6 Sn2 Se7 122.66(4) . .
Se6 Sn2 Se3 122.45(4) . .
Se7 Sn2 Se3 114.89(4) . .
Se6 Sn2 Se5 89.70(3) . .
Se7 Sn2 Se5 91.04(4) . .
Se3 Sn2 Se5 89.28(4) . .
Se6 Sn2 Se4 93.84(3) . .
Se7 Sn2 Se4 87.77(3) . .
Se3 Sn2 Se4 88.12(3) . .
Se5 Sn2 Se4 176.37(4) . .
Se5 Sn3 Se1 122.08(4) 2_655 .
Se5 Sn3 Se7 122.97(4) 2_655 .
Se1 Sn3 Se7 114.94(4) . .
Se5 Sn3 Se6 89.29(3) 2_655 2_655
Se1 Sn3 Se6 91.12(3) . 2_655
Se7 Sn3 Se6 88.34(3) . 2_655
Se5 Sn3 Se4 94.06(3) 2_655 .
Se1 Sn3 Se4 88.72(3) . .
Se7 Sn3 Se4 88.24(3) . .
Se6 Sn3 Se4 176.15(4) 2_655 .
Sn3 Se1 Sn1 93.28(3) . .
Sn1 Se2 Sn1 89.83(3) 3_765 .
Sn1 Se3 Sn2 94.08(3) . .
Sn3 Se4 Sn1 85.77(3) . .
Sn3 Se4 Sn2 85.91(3) . .
Sn1 Se4 Sn2 85.41(3) . .
Sn3 Se5 Sn2 88.09(3) 2_645 .
Sn2 Se6 Sn3 87.94(3) . 2_645
Sn2 Se7 Sn3 94.00(3) . .
C3 N1 C4 114.9(12) . .
C3 N1 C2 110.9(11) . .
C4 N1 C2 112.2(12) . .
C3 N1 C1 109.4(12) . .
C4 N1 C1 101.9(12) . .
C2 N1 C1 106.8(13) . .
C7 N2 C8 111.6(17) . .
C7 N2 C6 105.1(14) . .
C8 N2 C6 110.9(14) . .
C7 N2 C9 108.8(16) . .
C8 N2 C9 109.6(15) . .
C6 N2 C9 110.7(14) . .
N1 C4 C5 112.2(12) . .
O1 C5 C4 109.0(12) . .
C10 C9 N2 116(2) . .
O2 C10 C9 123(3) . .

loop_
_geom_bond_atom_site_label_1
_geom_bond_atom_site_label_2
_geom_bond_distance
_geom_bond_site_symmetry_2
Sn1 Se2 2.5197(11) 3_765
Sn1 Se3 2.5541(11) .
Sn1 Se1 2.5681(11) .
Sn1 Se2 2.6986(11) .
Sn1 Se4 2.7500(10) .
Sn2 Se6 2.5162(10) .
Sn2 Se7 2.5537(10) .
Sn2 Se3 2.5576(11) .
Sn2 Se5 2.7083(11) .
Sn2 Se4 2.7656(10) .
Sn3 Se5 2.5223(11) 2_655
Sn3 Se1 2.5620(10) .
Sn3 Se7 2.5676(11) .
Sn3 Se6 2.7208(11) 2_655
Sn3 Se4 2.7308(10) .
Se2 Sn1 2.5196(11) 3_765
Se5 Sn3 2.5223(11) 2_645
Se6 Sn3 2.7208(11) 2_645
O1 C5 1.481(18) .
O2 C10 1.490(18) .
N1 C3 1.467(16) .
N1 C4 1.468(18) .
N1 C2 1.502(17) .
N1 C1 1.52(2) .
N2 C7 1.45(2) .
N2 C8 1.459(17) .
N2 C6 1.47(2) .
N2 C9 1.54(2) .
C4 C5 1.52(2) .
C9 C10 1.51(4) .

loop_
_geom_hbond_atom_site_label_D
_geom_hbond_atom_site_label_H
_geom_hbond_atom_site_label_A
_geom_hbond_distance_DH
_geom_hbond_distance_HA
_geom_hbond_distance_DA
_geom_hbond_angle_DHA
_geom_hbond_site_symmetry_A
O1 H1D Se2 0.84 2.66 3.388(12) 145.8 2_755
O2 H2D O1W 0.84 2.37 2.97(5) 129.1 .
C2 H2A Se7 0.98 3.09 4.002(17) 155.3 .
C2 H2B O1 0.98 2.41 3.00(2) 118.4 .
C3 H3B Se5 0.98 3.15 3.667(13) 114.5 3_766
C3 H3C Se2 0.98 2.94 3.877(14) 159.5 4_576
C4 H4B Se6 0.99 3.13 3.782(15) 124.7 2_655
C4 H4B Se7 0.99 3.01 3.919(14) 153.1 .
C6 H6A O2 0.98 2.04 2.74(4) 126.6 .
C6 H6B Se6 0.98 3.09 4.01(2) 156.1 .
C6 H6C Se3 0.98 3.16 3.97(2) 141.2 2_655
C7 H7A Se6 0.98 3.01 3.946(18) 160.3 .
C7 H7B Se1 0.98 3.14 4.05(2) 154.9 1_455
C8 H8C Se6 0.98 2.93 3.573(16) 124.1 2
C10 H10B Se5 0.99 3.21 3.90(4) 128.1 1_455
O1W H1WA Se5 0.85 2.89 3.68(3) 155.8 3_666
